data_4515737
loop_
_publ_author_name
'Luo, Yong'
'Teng, Huai-Long'
'Xue, Can'
'Nishiura, Masayoshi'
'Hou, Zhaomin'

_publ_section_title
;
 Yttrium-Catalyzed Regioselective \a-C--H Silylation of Methyl Sulfides
 with Hydrosilanes
;
_journal_issue 9
_journal_name_full 'ACS Catalysis'
_journal_page_first 8027
_journal_paper_doi 10.1021/acscatal.8b02405
_journal_volume 8
_journal_year 2018
_chemical_formula_moiety 'C25 H33 S Y'
_chemical_formula_sum 'C25 H33 S Y'
_chemical_formula_weight 454.48
_space_group_crystal_system monoclinic
_space_group_IT_number 14
_space_group_name_Hall '-P 2ybc'
_space_group_name_H-M_alt 'P 1 21/c 1'
_atom_sites_solution_hydrogens geom
_audit_creation_method SHELXL-2018/1
_cell_angle_alpha 90
_cell_angle_beta 102.549(5)
_cell_angle_gamma 90
_cell_formula_units_Z 4
_cell_length_a 16.796(2)
_cell_length_b 8.4624(13)
_cell_length_c 16.616(2)
_cell_measurement_reflns_used 268
_cell_measurement_temperature 173(2)
_cell_measurement_theta_max 25
_cell_measurement_theta_min 2
_cell_volume 2305.3(5)
_computing_cell_refinement 'Bruker SMART APEX3 v2016.1-0'
_computing_data_collection 'Bruker SMART APEX3 v2016.1-0'
_computing_data_reduction 'Bruker SMART APEX3 v2016.1-0'
_computing_molecular_graphics 'Ortep-3 for Windows (Farrugia, 2012)'
_computing_publication_material 'WinGX publication routines (Farrugia, 2012)'
_computing_structure_refinement 'SHELXL-2018/1 (Sheldrick, 2018)'
_computing_structure_solution 'SHELXT 2014/5 (Sheldrick, 2014)'
_diffrn_ambient_temperature 173(2)
_diffrn_measured_fraction_theta_full 0.994
_diffrn_measured_fraction_theta_max 0.994
_diffrn_measurement_device_type 'Bruker D8 Quest with CMOS'
_diffrn_measurement_method 'phi and omega scan'
_diffrn_radiation_type MoK\a
_diffrn_radiation_wavelength 0.71073
_diffrn_reflns_av_R_equivalents 0.0998
_diffrn_reflns_av_unetI/netI 0.0499
_diffrn_reflns_Laue_measured_fraction_full 0.994
_diffrn_reflns_Laue_measured_fraction_max 0.994
_diffrn_reflns_limit_h_max 20
_diffrn_reflns_limit_h_min -20
_diffrn_reflns_limit_k_max 10
_diffrn_reflns_limit_k_min -10
_diffrn_reflns_limit_l_max 19
_diffrn_reflns_limit_l_min -19
_diffrn_reflns_number 37663
_diffrn_reflns_point_group_measured_fraction_full 0.994
_diffrn_reflns_point_group_measured_fraction_max 0.994
_diffrn_reflns_theta_full 25.167
_diffrn_reflns_theta_max 25.167
_diffrn_reflns_theta_min 1.242
_exptl_absorpt_coefficient_mu 2.627
_exptl_absorpt_correction_T_max 0.745
_exptl_absorpt_correction_T_min 0.668
_exptl_absorpt_correction_type multi-scan
_exptl_absorpt_process_details SADABS
_exptl_crystal_colour colorless
_exptl_crystal_density_diffrn 1.310
_exptl_crystal_description block
_exptl_crystal_F_000 952
_exptl_crystal_size_max 0.350
_exptl_crystal_size_mid 0.320
_exptl_crystal_size_min 0.250
_refine_diff_density_max 0.298
_refine_diff_density_min -0.368
_refine_diff_density_rms 0.067
_refine_ls_extinction_method none
_refine_ls_goodness_of_fit_ref 1.037
_refine_ls_hydrogen_treatment constr
_refine_ls_matrix_type full
_refine_ls_number_parameters 253
_refine_ls_number_reflns 4113
_refine_ls_number_restraints 0
_refine_ls_restrained_S_all 1.037
_refine_ls_R_factor_all 0.0439
_refine_ls_R_factor_gt 0.0323
_refine_ls_shift/su_max 0.002
_refine_ls_shift/su_mean 0.000
_refine_ls_structure_factor_coef Fsqd
_refine_ls_weighting_details 'w=1/[\s^2^(Fo^2^)+(0.0394P)^2^+0.8192P] where P=(Fo^2^+2Fc^2^)/3'
_refine_ls_weighting_scheme calc
_refine_ls_wR_factor_gt 0.0773
_refine_ls_wR_factor_ref 0.0836
_reflns_Friedel_coverage 0.000
_reflns_number_gt 3420
_reflns_number_total 4113
_reflns_threshold_expression 'I > 2\s(I)'
_cod_data_source_file cs8b02405_si_004.cif
_cod_data_source_block shelx
_cod_original_cell_volume 2305.2(6)
_cod_original_sg_symbol_H-M 'P 21/c'
_cod_database_code 4515737
_shelx_shelxl_version_number 2018/1
_shelx_space_group_comment
;
The symmetry employed for this shelxl refinement is uniquely defined
by the following loop, which should always be used as a source of
symmetry information in preference to the above space-group names.
They are only intended as comments.
;
_shelx_estimated_absorpt_t_min 0.460
_shelx_estimated_absorpt_t_max 0.560

loop_
_space_group_symop_operation_xyz
'x, y, z'
'-x, y+1/2, -z+1/2'
'-x, -y, -z'
'x, -y-1/2, z-1/2'

loop_
_atom_site_label
_atom_site_type_symbol
_atom_site_fract_x
_atom_site_fract_y
_atom_site_fract_z
_atom_site_U_iso_or_equiv
_atom_site_adp_type
_atom_site_occupancy
_atom_site_site_symmetry_order
_atom_site_calc_flag
_atom_site_refinement_flags_posn
_atom_site_refinement_flags_adp
Y1 Y 0.73111(2) 0.58897(3) 0.37731(2) 0.02131(10) Uani 1 1 d . .
S1 S 0.84868(5) 0.77719(8) 0.48721(4) 0.03414(18) Uani 1 1 d . .
C1 C 0.84543(18) 0.6927(3) 0.32847(18) 0.0332(7) Uani 1 1 d . .
C2 C 0.88233(17) 0.7941(3) 0.39167(19) 0.0339(7) Uani 1 1 d . .
C3 C 0.9455(2) 0.8984(4) 0.3857(3) 0.0583(10) Uani 1 1 d . .
H3 H 0.969279 0.964271 0.430795 0.070 Uiso 1 1 calc R U
C4 C 0.9725(2) 0.9037(5) 0.3135(3) 0.0670(12) Uani 1 1 d . .
H4 H 1.013980 0.976185 0.307439 0.080 Uiso 1 1 calc R U
C5 C 0.9393(2) 0.8040(5) 0.2502(3) 0.0614(11) Uani 1 1 d . .
H5 H 0.958807 0.805959 0.200611 0.074 Uiso 1 1 calc R U
C6 C 0.8778(2) 0.7005(4) 0.2577(2) 0.0457(8) Uani 1 1 d . .
H6 H 0.856462 0.631747 0.212945 0.055 Uiso 1 1 calc R U
C7 C 0.8193(2) 0.9763(4) 0.5079(2) 0.0457(8) Uani 1 1 d . .
H7A H 0.868354 1.039827 0.528160 0.069 Uiso 1 1 calc R U
H7B H 0.786165 0.973599 0.549638 0.069 Uiso 1 1 calc R U
H7C H 0.787577 1.023172 0.457011 0.069 Uiso 1 1 calc R U
C8 C 0.69615(18) 0.2903(3) 0.37603(18) 0.0334(7) Uani 1 1 d . .
H8 H 0.644777 0.262072 0.342553 0.040 Uiso 1 1 calc R U
C9 C 0.71048(18) 0.3316(3) 0.46037(17) 0.0298(6) Uani 1 1 d . .
C10 C 0.79457(18) 0.3648(3) 0.48638(16) 0.0284(6) Uani 1 1 d . .
C11 C 0.83142(17) 0.3439(3) 0.41782(17) 0.0288(6) Uani 1 1 d . .
C12 C 0.77001(19) 0.2979(3) 0.34965(17) 0.0314(6) Uani 1 1 d . .
C13 C 0.6505(2) 0.3230(4) 0.5155(2) 0.0540(9) Uani 1 1 d . .
H13A H 0.596598 0.294399 0.482761 0.081 Uiso 1 1 calc R U
H13B H 0.647346 0.426111 0.541546 0.081 Uiso 1 1 calc R U
H13C H 0.668439 0.242998 0.558261 0.081 Uiso 1 1 calc R U
C14 C 0.8400(2) 0.3990(3) 0.57394(18) 0.0450(8) Uani 1 1 d . .
H14A H 0.807708 0.471527 0.600046 0.068 Uiso 1 1 calc R U
H14B H 0.892745 0.447478 0.573045 0.068 Uiso 1 1 calc R U
H14C H 0.848746 0.300099 0.605307 0.068 Uiso 1 1 calc R U
C15 C 0.92141(19) 0.3554(4) 0.4207(2) 0.0435(8) Uani 1 1 d . .
H15A H 0.949916 0.268847 0.454265 0.065 Uiso 1 1 calc R U
H15B H 0.942115 0.456792 0.445148 0.065 Uiso 1 1 calc R U
H15C H 0.930795 0.348040 0.364661 0.065 Uiso 1 1 calc R U
C16 C 0.7817(2) 0.2573(4) 0.26451(19) 0.0532(9) Uani 1 1 d . .
H16A H 0.812763 0.341548 0.244907 0.080 Uiso 1 1 calc R U
H16B H 0.728298 0.246755 0.226786 0.080 Uiso 1 1 calc R U
H16C H 0.811531 0.157411 0.266548 0.080 Uiso 1 1 calc R U
C17 C 0.65422(17) 0.8534(3) 0.33106(17) 0.0297(6) Uani 1 1 d . .
H17 H 0.684841 0.947281 0.346091 0.036 Uiso 1 1 calc R U
C18 C 0.64931(17) 0.7690(3) 0.25745(15) 0.0287(6) Uani 1 1 d . .
C19 C 0.59852(18) 0.6373(3) 0.25955(17) 0.0340(7) Uani 1 1 d . .
C20 C 0.57109(17) 0.6425(4) 0.33457(18) 0.0339(7) Uani 1 1 d . .
C21 C 0.60636(17) 0.7763(3) 0.37910(16) 0.0324(6) Uani 1 1 d . .
C22 C 0.6850(2) 0.8178(4) 0.18580(18) 0.0465(8) Uani 1 1 d . .
H22A H 0.708472 0.725234 0.164087 0.070 Uiso 1 1 calc R U
H22B H 0.727830 0.896753 0.204127 0.070 Uiso 1 1 calc R U
H22C H 0.642128 0.863261 0.142466 0.070 Uiso 1 1 calc R U
C23 C 0.5699(2) 0.5221(4) 0.1896(2) 0.0561(9) Uani 1 1 d . .
H23A H 0.524424 0.568677 0.149524 0.084 Uiso 1 1 calc R U
H23B H 0.551757 0.424071 0.211430 0.084 Uiso 1 1 calc R U
H23C H 0.614889 0.498932 0.162504 0.084 Uiso 1 1 calc R U
C24 C 0.5070(2) 0.5365(5) 0.3556(3) 0.0599(10) Uani 1 1 d . .
H24A H 0.513268 0.532497 0.415557 0.090 Uiso 1 1 calc R U
H24B H 0.512994 0.429941 0.334575 0.090 Uiso 1 1 calc R U
H24C H 0.452822 0.577820 0.330263 0.090 Uiso 1 1 calc R U
C25 C 0.5925(2) 0.8308(5) 0.46135(19) 0.0545(10) Uani 1 1 d . .
H25A H 0.625815 0.924720 0.479273 0.082 Uiso 1 1 calc R U
H25B H 0.607954 0.746384 0.502115 0.082 Uiso 1 1 calc R U
H25C H 0.534756 0.856864 0.456133 0.082 Uiso 1 1 calc R U

loop_
_atom_site_aniso_label
_atom_site_aniso_U_11
_atom_site_aniso_U_22
_atom_site_aniso_U_33
_atom_site_aniso_U_23
_atom_site_aniso_U_13
_atom_site_aniso_U_12
Y1 0.02327(15) 0.01670(14) 0.02403(15) 0.00010(9) 0.00531(10) -0.00076(10)
S1 0.0363(4) 0.0232(3) 0.0376(4) 0.0017(3) -0.0038(3) -0.0009(3)
C1 0.0319(16) 0.0278(15) 0.0416(17) 0.0078(12) 0.0120(13) 0.0039(12)
C2 0.0234(14) 0.0266(14) 0.0506(18) 0.0117(13) 0.0060(13) 0.0026(12)
C3 0.038(2) 0.048(2) 0.085(3) 0.0085(18) 0.004(2) -0.0167(16)
C4 0.043(2) 0.057(2) 0.108(4) 0.029(2) 0.031(2) -0.0119(18)
C5 0.050(2) 0.063(2) 0.083(3) 0.029(2) 0.039(2) 0.011(2)
C6 0.0432(19) 0.0452(19) 0.055(2) 0.0122(15) 0.0247(16) 0.0078(15)
C7 0.052(2) 0.0281(16) 0.0514(19) -0.0066(14) -0.0008(16) -0.0013(15)
C8 0.0361(17) 0.0170(13) 0.0459(18) -0.0029(12) 0.0066(14) -0.0041(12)
C9 0.0421(17) 0.0170(13) 0.0347(15) 0.0037(11) 0.0181(13) -0.0001(12)
C10 0.0442(18) 0.0160(12) 0.0256(14) 0.0038(10) 0.0092(13) 0.0026(12)
C11 0.0348(16) 0.0179(13) 0.0346(15) 0.0023(11) 0.0093(13) 0.0053(11)
C12 0.0463(18) 0.0187(13) 0.0301(15) -0.0032(11) 0.0103(13) 0.0046(12)
C13 0.068(3) 0.0419(19) 0.063(2) 0.0107(16) 0.040(2) 0.0000(17)
C14 0.072(2) 0.0311(16) 0.0296(15) 0.0032(12) 0.0061(16) 0.0026(15)
C15 0.0340(17) 0.0382(17) 0.060(2) 0.0075(15) 0.0136(16) 0.0112(14)
C16 0.083(3) 0.045(2) 0.0346(17) -0.0113(15) 0.0184(18) 0.0069(18)
C17 0.0298(15) 0.0226(13) 0.0313(14) 0.0013(11) -0.0052(12) 0.0061(11)
C18 0.0279(15) 0.0307(15) 0.0244(14) 0.0044(11) -0.0010(12) 0.0015(12)
C19 0.0299(16) 0.0356(16) 0.0318(15) -0.0023(12) -0.0039(13) -0.0024(12)
C20 0.0234(15) 0.0387(16) 0.0375(16) 0.0080(13) 0.0020(13) 0.0019(12)
C21 0.0292(15) 0.0403(16) 0.0254(14) 0.0021(12) 0.0007(12) 0.0153(13)
C22 0.049(2) 0.056(2) 0.0330(16) 0.0155(15) 0.0073(15) 0.0041(17)
C23 0.058(2) 0.055(2) 0.0445(19) -0.0153(17) -0.0124(17) -0.0099(18)
C24 0.0274(17) 0.072(2) 0.079(3) 0.017(2) 0.0091(18) -0.0045(17)
C25 0.061(2) 0.070(2) 0.0318(17) 0.0016(16) 0.0087(16) 0.0318(19)

loop_
_atom_type_symbol
_atom_type_description
_atom_type_scat_dispersion_real
_atom_type_scat_dispersion_imag
_atom_type_scat_source
C C 0.0033 0.0016 'International Tables Vol C Tables 4.2.6.8 and 6.1.1.4'
H H 0.0000 0.0000 'International Tables Vol C Tables 4.2.6.8 and 6.1.1.4'
S S 0.1246 0.1234 'International Tables Vol C Tables 4.2.6.8 and 6.1.1.4'
Y Y -2.7962 3.5667 'International Tables Vol C Tables 4.2.6.8 and 6.1.1.4'

loop_
_geom_angle_atom_site_label_1
_geom_angle_atom_site_label_2
_geom_angle_atom_site_label_3
_geom_angle
C1 Y1 C8 123.26(9)
C1 Y1 C17 88.17(9)
C8 Y1 C17 137.32(9)
C1 Y1 C12 92.08(9)
C8 Y1 C12 31.28(9)
C17 Y1 C12 151.77(9)
C1 Y1 C21 118.65(9)
C8 Y1 C21 114.05(10)
C17 Y1 C21 31.17(9)
C12 Y1 C21 143.05(9)
C1 Y1 C9 132.98(9)
C8 Y1 C9 31.30(9)
C17 Y1 C9 138.33(9)
C12 Y1 C9 51.76(8)
C21 Y1 C9 107.19(9)
C1 Y1 C18 81.83(9)
C8 Y1 C18 118.41(9)
C17 Y1 C18 30.95(8)
C12 Y1 C18 121.29(8)
C21 Y1 C18 51.45(8)
C9 Y1 C18 139.76(9)
C1 Y1 C19 107.33(10)
C8 Y1 C19 89.54(9)
C17 Y1 C19 50.98(9)
C12 Y1 C19 102.54(9)
C21 Y1 C19 51.24(9)
C9 Y1 C19 109.12(9)
C18 Y1 C19 30.82(9)
C1 Y1 C11 82.07(9)
C8 Y1 C11 51.20(9)
C17 Y1 C11 170.17(9)
C12 Y1 C11 30.99(9)
C21 Y1 C11 157.96(9)
C9 Y1 C11 51.23(9)
C18 Y1 C11 146.68(8)
C19 Y1 C11 133.52(9)
C1 Y1 C20 132.86(9)
C8 Y1 C20 87.14(9)
C17 Y1 C20 51.02(9)
C12 Y1 C20 112.92(9)
C21 Y1 C20 30.87(9)
C9 Y1 C20 92.31(9)
C18 Y1 C20 51.11(8)
C19 Y1 C20 30.95(9)
C11 Y1 C20 138.19(9)
C1 Y1 C10 104.89(9)
C8 Y1 C10 51.07(9)
C17 Y1 C10 154.61(8)
C12 Y1 C10 51.24(8)
C21 Y1 C10 128.26(8)
C9 Y1 C10 30.78(9)
C18 Y1 C10 169.40(8)
C19 Y1 C10 138.89(9)
C11 Y1 C10 30.83(8)
C20 Y1 C10 122.04(9)
C1 Y1 S1 61.45(7)
C8 Y1 S1 132.11(7)
C17 Y1 S1 86.53(6)
C12 Y1 S1 118.16(7)
C21 Y1 S1 95.63(7)
C9 Y1 S1 106.02(7)
C18 Y1 S1 109.47(6)
C19 Y1 S1 137.32(6)
C11 Y1 S1 87.78(6)
C20 Y1 S1 126.22(7)
C10 Y1 S1 81.07(6)
C2 S1 C7 104.10(14)
C2 S1 Y1 77.73(10)
C7 S1 Y1 117.41(11)
C2 C1 C6 114.5(3)
C2 C1 Y1 103.14(19)
C6 C1 Y1 141.6(2)
C1 C2 C3 123.7(3)
C1 C2 S1 116.2(2)
C3 C2 S1 120.0(3)
C1 C2 Y1 50.38(14)
C3 C2 Y1 170.6(2)
S1 C2 Y1 66.90(8)
C4 C3 C2 118.8(4)
C4 C3 H3 120.6
C2 C3 H3 120.6
C5 C4 C3 119.7(3)
C5 C4 H4 120.2
C3 C4 H4 120.2
C4 C5 C6 120.6(4)
C4 C5 H5 119.7
C6 C5 H5 119.7
C5 C6 C1 122.7(4)
C5 C6 H6 118.7
C1 C6 H6 118.7
S1 C7 H7A 109.5
S1 C7 H7B 109.5
H7A C7 H7B 109.5
S1 C7 H7C 109.5
H7A C7 H7C 109.5
H7B C7 H7C 109.5
C12 C8 C9 109.1(3)
C12 C8 Y1 75.20(15)
C9 C8 Y1 76.22(14)
C12 C8 H8 125.5
C9 C8 H8 125.5
Y1 C8 H8 115.2
C8 C9 C10 107.2(2)
C8 C9 C13 126.9(3)
C10 C9 C13 125.5(3)
C8 C9 Y1 72.48(14)
C10 C9 Y1 76.11(14)
C13 C9 Y1 122.64(19)
C9 C10 C11 108.1(2)
C9 C10 C14 126.3(3)
C11 C10 C14 125.3(3)
C9 C10 Y1 73.11(15)
C11 C10 Y1 73.98(14)
C14 C10 Y1 123.83(17)
C12 C11 C10 107.9(2)
C12 C11 C15 126.7(3)
C10 C11 C15 125.2(3)
C12 C11 Y1 72.57(15)
C10 C11 Y1 75.19(15)
C15 C11 Y1 122.25(18)
C8 C12 C11 107.7(2)
C8 C12 C16 125.9(3)
C11 C12 C16 126.5(3)
C8 C12 Y1 73.52(14)
C11 C12 Y1 76.44(15)
C16 C12 Y1 117.85(19)
C9 C13 H13A 109.5
C9 C13 H13B 109.5
H13A C13 H13B 109.5
C9 C13 H13C 109.5
H13A C13 H13C 109.5
H13B C13 H13C 109.5
C10 C14 H14A 109.5
C10 C14 H14B 109.5
H14A C14 H14B 109.5
C10 C14 H14C 109.5
H14A C14 H14C 109.5
H14B C14 H14C 109.5
C11 C15 H15A 109.5
C11 C15 H15B 109.5
H15A C15 H15B 109.5
C11 C15 H15C 109.5
H15A C15 H15C 109.5
H15B C15 H15C 109.5
C12 C16 H16A 109.5
C12 C16 H16B 109.5
H16A C16 H16B 109.5
C12 C16 H16C 109.5
H16A C16 H16C 109.5
H16B C16 H16C 109.5
C18 C17 C21 109.0(2)
C18 C17 Y1 75.66(15)
C21 C17 Y1 75.13(15)
C18 C17 H17 125.5
C21 C17 H17 125.5
Y1 C17 H17 115.7
C17 C18 C19 107.6(2)
C17 C18 C22 126.3(3)
C19 C18 C22 125.8(3)
C17 C18 Y1 73.38(14)
C19 C18 Y1 75.15(16)
C22 C18 Y1 121.58(19)
C18 C19 C20 108.1(2)
C18 C19 C23 125.7(3)
C20 C19 C23 125.8(3)
C18 C19 Y1 74.03(15)
C20 C19 Y1 74.83(16)
C23 C19 Y1 122.8(2)
C21 C20 C19 107.8(2)
C21 C20 C24 126.8(3)
C19 C20 C24 124.9(3)
C21 C20 Y1 73.28(16)
C19 C20 Y1 74.21(16)
C24 C20 Y1 124.7(2)
C17 C21 C20 107.5(2)
C17 C21 C25 126.2(3)
C20 C21 C25 126.3(3)
C17 C21 Y1 73.69(15)
C20 C21 Y1 75.85(16)
C25 C21 Y1 118.33(19)
C18 C22 H22A 109.5
C18 C22 H22B 109.5
H22A C22 H22B 109.5
C18 C22 H22C 109.5
H22A C22 H22C 109.5
H22B C22 H22C 109.5
C19 C23 H23A 109.5
C19 C23 H23B 109.5
H23A C23 H23B 109.5
C19 C23 H23C 109.5
H23A C23 H23C 109.5
H23B C23 H23C 109.5
C20 C24 H24A 109.5
C20 C24 H24B 109.5
H24A C24 H24B 109.5
C20 C24 H24C 109.5
H24A C24 H24C 109.5
H24B C24 H24C 109.5
C21 C25 H25A 109.5
C21 C25 H25B 109.5
H25A C25 H25B 109.5
C21 C25 H25C 109.5
H25A C25 H25C 109.5
H25B C25 H25C 109.5

loop_
_geom_bond_atom_site_label_1
_geom_bond_atom_site_label_2
_geom_bond_distance
Y1 C1 2.407(3)
Y1 C8 2.593(3)
Y1 C17 2.614(3)
Y1 C12 2.615(3)
Y1 C21 2.632(3)
Y1 C9 2.641(2)
Y1 C18 2.643(3)
Y1 C19 2.657(3)
Y1 C11 2.664(3)
Y1 C20 2.665(3)
Y1 C10 2.680(3)
Y1 S1 2.8642(8)
S1 C2 1.803(3)
S1 C7 1.809(3)
C1 C2 1.393(4)
C1 C6 1.400(4)
C2 C3 1.400(4)
C3 C4 1.372(6)
C3 H3 0.9500
C4 C5 1.369(6)
C4 H4 0.9500
C5 C6 1.381(5)
C5 H5 0.9500
C6 H6 0.9500
C7 H7A 0.9800
C7 H7B 0.9800
C7 H7C 0.9800
C8 C12 1.404(4)
C8 C9 1.413(4)
C8 H8 0.9500
C9 C10 1.412(4)
C9 C13 1.504(4)
C10 C11 1.421(4)
C10 C14 1.517(4)
C11 C12 1.411(4)
C11 C15 1.505(4)
C12 C16 1.509(4)
C13 H13A 0.9800
C13 H13B 0.9800
C13 H13C 0.9800
C14 H14A 0.9800
C14 H14B 0.9800
C14 H14C 0.9800
C15 H15A 0.9800
C15 H15B 0.9800
C15 H15C 0.9800
C16 H16A 0.9800
C16 H16B 0.9800
C16 H16C 0.9800
C17 C18 1.403(4)
C17 C21 1.410(4)
C17 H17 0.9500
C18 C19 1.408(4)
C18 C22 1.503(4)
C19 C20 1.420(4)
C19 C23 1.513(4)
C20 C21 1.410(4)
C20 C24 1.500(4)
C21 C25 1.508(4)
C22 H22A 0.9800
C22 H22B 0.9800
C22 H22C 0.9800
C23 H23A 0.9800
C23 H23B 0.9800
C23 H23C 0.9800
C24 H24A 0.9800
C24 H24B 0.9800
C24 H24C 0.9800
C25 H25A 0.9800
C25 H25B 0.9800
C25 H25C 0.9800
